data_7003437
loop_
_publ_author_name
'Ellis, David'
'McIntosh, Ruaraidh D.'
'Esquirolea, Susana'
'Vi\~nas, Clara'
'Rosair, Georgina M.'
'Teixidor, Francesc'
'Welch, Alan J.'

_publ_section_title
;
 New 13-vertex metallacarborane sandwich compounds; synthetic and
 structural studies
;
_journal_issue 8
_journal_name_full 'Dalton Transactions'
_journal_page_first 1009
_journal_page_last 1017
_journal_paper_doi 10.1039/b716169g
_journal_year 2008
_chemical_formula_moiety 'C4 H24 B20 Co, C10 H16 N'
_chemical_formula_sum 'C14 H40 B20 Co N'
_chemical_formula_weight 497.60
_chemical_name_systematic
;
?
;
_space_group_IT_number 14
_symmetry_cell_setting monoclinic
_symmetry_space_group_name_Hall '-P 2yn'
_symmetry_space_group_name_H-M 'P 1 21/n 1'
_atom_sites_solution_hydrogens geom
_atom_sites_solution_primary direct
_atom_sites_solution_secondary difmap
_audit_creation_method SHELXL-97
_cell_angle_alpha 90.00
_cell_angle_beta 99.622(3)
_cell_angle_gamma 90.00
_cell_formula_units_Z 4
_cell_length_a 17.4900(11)
_cell_length_b 7.5085(5)
_cell_length_c 20.7590(15)
_cell_measurement_reflns_used 9326
_cell_measurement_temperature 100(2)
_cell_measurement_theta_max 32.98
_cell_measurement_theta_min 2.36
_cell_volume 2687.8(3)
_computing_cell_refinement 'Bruker SMART'
_computing_data_collection 'Bruker SMART'
_computing_data_reduction 'Bruker SAINT'
_computing_molecular_graphics 'Bruker SHELXTL'
_computing_publication_material 'Bruker SHELXTL'
_computing_structure_refinement 'SHELXL-97 (Sheldrick, 1997)'
_computing_structure_solution 'SHELXS-97 (Sheldrick, 1990)'
_diffrn_ambient_temperature 100(2)
_diffrn_measured_fraction_theta_full 0.999
_diffrn_measured_fraction_theta_max 0.992
_diffrn_measurement_device_type 'CCD area detector'
_diffrn_measurement_method 'phi and omega scans'
_diffrn_radiation_monochromator graphite
_diffrn_radiation_source 'fine-focus sealed tube'
_diffrn_radiation_type MoK\a
_diffrn_radiation_wavelength 0.71073
_diffrn_reflns_av_R_equivalents 0.0456
_diffrn_reflns_av_sigmaI/netI 0.0353
_diffrn_reflns_limit_h_max 26
_diffrn_reflns_limit_h_min -26
_diffrn_reflns_limit_k_max 11
_diffrn_reflns_limit_k_min -11
_diffrn_reflns_limit_l_max 31
_diffrn_reflns_limit_l_min -31
_diffrn_reflns_number 63218
_diffrn_reflns_theta_full 25.00
_diffrn_reflns_theta_max 33.06
_diffrn_reflns_theta_min 2.82
_diffrn_standards_decay_% 0
_diffrn_standards_interval_count 0
_diffrn_standards_interval_time 0
_diffrn_standards_number 0
_exptl_absorpt_coefficient_mu 0.647
_exptl_absorpt_correction_T_max 0.902
_exptl_absorpt_correction_T_min 0.811
_exptl_absorpt_correction_type multi-scan
_exptl_absorpt_process_details 'Bruker SADABS'
_exptl_crystal_colour red
_exptl_crystal_density_diffrn 1.230
_exptl_crystal_density_method 'not measured'
_exptl_crystal_description block
_exptl_crystal_F_000 1032
_exptl_crystal_size_max 0.25
_exptl_crystal_size_mid 0.20
_exptl_crystal_size_min 0.16
_refine_diff_density_max 1.273
_refine_diff_density_min -0.522
_refine_diff_density_rms 0.068
_refine_ls_extinction_method none
_refine_ls_goodness_of_fit_ref 1.096
_refine_ls_hydrogen_treatment mixed
_refine_ls_matrix_type full
_refine_ls_number_parameters 400
_refine_ls_number_reflns 10109
_refine_ls_number_restraints 0
_refine_ls_restrained_S_all 1.096
_refine_ls_R_factor_all 0.0436
_refine_ls_R_factor_gt 0.0339
_refine_ls_shift/su_max 0.002
_refine_ls_shift/su_mean 0.000
_refine_ls_structure_factor_coef Fsqd
_refine_ls_weighting_details 'calc w=1/[\s^2^(Fo^2^)+(0.0598P)^2^+0.0601P] where P=(Fo^2^+2Fc^2^)/3'
_refine_ls_weighting_scheme calc
_refine_ls_wR_factor_gt 0.0931
_refine_ls_wR_factor_ref 0.0978
_reflns_number_gt 8290
_reflns_number_total 10109
_reflns_threshold_expression >2sigma(I)
_cod_data_source_file b716169g.txt
_cod_data_source_block 1
_cod_depositor_comments
;
The following automatic conversions were performed:
'_symmetry_cell_setting' value 'Monoclinic' changed to 'monoclinic'
according to '/home/saulius/struct/CIF-dictionaries/cif_core.dic'
dictionary named 'cif_core.dic' version 2.4.1 from 2010-06-29.

Automatic conversion script
Id: cif_fix_enum 1527 2010-12-29 10:47:43Z saulius 

The following automatic conversions were performed:

'_exptl_absorpt_correction_type' tag value 'multi-scans' was replaced
with 'multi-scan' value.

Automatic conversion script
Id: cif_fix_values 1646 2011-03-28 12:23:43Z adriana 
;
_cod_original_sg_symbol_H-M P2(1)/n
_cod_database_code 7003437

loop_
_symmetry_equiv_pos_as_xyz
'x, y, z'
'-x+1/2, y+1/2, -z+1/2'
'-x, -y, -z'
'x-1/2, -y-1/2, z-1/2'

loop_
_atom_site_label
_atom_site_type_symbol
_atom_site_fract_x
_atom_site_fract_y
_atom_site_fract_z
_atom_site_U_iso_or_equiv
_atom_site_adp_type
_atom_site_occupancy
_atom_site_symmetry_multiplicity
_atom_site_calc_flag
_atom_site_refinement_flags
_atom_site_disorder_assembly
_atom_site_disorder_group
Co4 Co 0.703164(7) 0.974251(17) 0.026317(6) 0.01009(4) Uani 1 1 d . . .
C1A C 0.68792(5) 0.83156(13) 0.10967(5) 0.01331(16) Uani 1 1 d . . .
H1A H 0.6867(7) 0.7076(18) 0.1146(6) 0.016 Uiso 1 1 d . . .
B2A B 0.60974(6) 0.92410(16) 0.08933(5) 0.01480(19) Uani 1 1 d . . .
H2A H 0.5575(7) 0.8446(18) 0.0750(6) 0.018 Uiso 1 1 d . . .
B3A B 0.76702(6) 0.92075(15) 0.12837(5) 0.01403(18) Uani 1 1 d . . .
H3A H 0.8188(7) 0.8425(17) 0.1408(6) 0.017 Uiso 1 1 d . . .
B5A B 0.67692(6) 0.97195(14) 0.17536(6) 0.01364(19) Uani 1 1 d . . .
H5A H 0.6720(7) 0.8917(18) 0.2148(6) 0.016 Uiso 1 1 d . . .
B6A B 0.61141(6) 1.14820(14) 0.05357(5) 0.01313(18) Uani 1 1 d . . .
H6A H 0.5649(7) 1.1773(17) 0.0133(6) 0.016 Uiso 1 1 d . . .
B7A B 0.77867(6) 1.14426(14) 0.09663(5) 0.01304(18) Uani 1 1 d . . .
H7A H 0.8342(7) 1.1661(18) 0.0835(6) 0.016 Uiso 1 1 d . . .
B8A B 0.76605(6) 1.11678(15) 0.17847(5) 0.01393(19) Uani 1 1 d . . .
H8A H 0.8121(7) 1.1096(17) 0.2204(6) 0.017 Uiso 1 1 d . . .
B9A B 0.59572(6) 1.12141(15) 0.13462(5) 0.01386(19) Uani 1 1 d . . .
H9A H 0.5389(7) 1.1248(17) 0.1477(6) 0.017 Uiso 1 1 d . . .
C10A C 0.69805(5) 1.24742(12) 0.06012(5) 0.01268(16) Uani 1 1 d . . .
H10A H 0.7047(6) 1.3288(19) 0.0261(6) 0.015 Uiso 1 1 d . . .
B11A B 0.67609(6) 1.20906(15) 0.18683(5) 0.01466(19) Uani 1 1 d . . .
H11A H 0.6682(7) 1.2600(18) 0.2324(6) 0.018 Uiso 1 1 d . . .
B12A B 0.63733(6) 1.31754(15) 0.11186(5) 0.01424(19) Uani 1 1 d . . .
H12A H 0.6084(7) 1.4452(18) 0.1019(6) 0.017 Uiso 1 1 d . . .
B13A B 0.73767(6) 1.31527(15) 0.13790(5) 0.01434(19) Uani 1 1 d . . .
H13A H 0.7681(8) 1.4469(18) 0.1451(6) 0.017 Uiso 1 1 d . . .
C1B C 0.61732(5) 0.91278(13) -0.05275(4) 0.01311(16) Uani 1 1 d . . .
H1B H 0.5670(7) 0.9292(18) -0.0541(6) 0.016 Uiso 1 1 d . . .
B2B B 0.64951(6) 0.73019(15) -0.03046(5) 0.0159(2) Uani 1 1 d . . .
H2B H 0.6024(7) 0.6167(18) -0.0176(6) 0.019 Uiso 1 1 d . . .
B3B B 0.66169(6) 1.06895(15) -0.07650(5) 0.01382(18) Uani 1 1 d . . .
H3B H 0.6310(7) 1.1999(17) -0.0896(6) 0.017 Uiso 1 1 d . . .
B5B B 0.65559(6) 0.83146(15) -0.12008(5) 0.01507(19) Uani 1 1 d . . .
H5B H 0.6097(7) 0.8028(18) -0.1632(6) 0.018 Uiso 1 1 d . . .
B6B B 0.75392(6) 0.71805(14) 0.00044(6) 0.01493(19) Uani 1 1 d . . .
H6B H 0.7711(7) 0.6333(17) 0.0449(6) 0.018 Uiso 1 1 d . . .
B7B B 0.76617(6) 1.08011(15) -0.04846(5) 0.01330(18) Uani 1 1 d . . .
H7B H 0.7912(7) 1.2161(19) -0.0347(6) 0.016 Uiso 1 1 d . . .
B8B B 0.72978(6) 1.01015(15) -0.12876(6) 0.01433(19) Uani 1 1 d . . .
H8B H 0.7285(7) 1.0991(18) -0.1695(6) 0.017 Uiso 1 1 d . . .
B9B B 0.71697(6) 0.64047(15) -0.07881(6) 0.0162(2) Uani 1 1 d . . .
H9B H 0.7058(8) 0.5057(17) -0.0889(7) 0.019 Uiso 1 1 d . . .
C10B C 0.80675(5) 0.89734(13) -0.01074(5) 0.01342(16) Uani 1 1 d . . .
H10B H 0.8498(7) 0.9192(19) 0.0206(6) 0.016 Uiso 1 1 d . . .
B11B B 0.75125(6) 0.78226(16) -0.13467(6) 0.0161(2) Uani 1 1 d . . .
H11B H 0.7581(7) 0.7264(18) -0.1804(7) 0.019 Uiso 1 1 d . . .
B12B B 0.81226(6) 0.71707(15) -0.06079(6) 0.0164(2) Uani 1 1 d . . .
H12B H 0.8636(7) 0.6335(18) -0.0546(6) 0.020 Uiso 1 1 d . . .
B13B B 0.81942(6) 0.93316(16) -0.09012(5) 0.01563(19) Uani 1 1 d . . .
H13B H 0.8775(8) 0.9838(17) -0.0960(7) 0.019 Uiso 1 1 d . . .
C101 C 0.49142(6) 0.82999(14) 0.24115(5) 0.01814(19) Uani 1 1 d . . .
H10D H 0.5463 0.8420 0.2356 0.022 Uiso 1 1 calc R . .
H10C H 0.4590 0.8776 0.2012 0.022 Uiso 1 1 calc R . .
C102 C 0.47863(6) 0.94263(14) 0.29806(5) 0.01654(18) Uani 1 1 d . . .
C103 C 0.54037(7) 0.97522(15) 0.34879(6) 0.0244(2) Uani 1 1 d . . .
H103 H 0.5898 0.9249 0.3471 0.029 Uiso 1 1 calc R . .
C104 C 0.52993(7) 1.08082(17) 0.40171(6) 0.0284(2) Uani 1 1 d . . .
H104 H 0.5720 1.1005 0.4363 0.034 Uiso 1 1 calc R . .
C105 C 0.45840(7) 1.15732(15) 0.40405(6) 0.0240(2) Uani 1 1 d . . .
H105 H 0.4512 1.2287 0.4404 0.029 Uiso 1 1 calc R . .
C106 C 0.39715(6) 1.12942(14) 0.35312(5) 0.0202(2) Uani 1 1 d . . .
H106 H 0.3482 1.1832 0.3543 0.024 Uiso 1 1 calc R . .
C107 C 0.40727(6) 1.02300(13) 0.30039(5) 0.01663(18) Uani 1 1 d . . .
H107 H 0.3652 1.0049 0.2657 0.020 Uiso 1 1 calc R . .
C108 C 0.38787(5) 0.60203(14) 0.24149(5) 0.01875(19) Uani 1 1 d . . .
H10G H 0.3773 0.4740 0.2430 0.028 Uiso 1 1 calc R . .
H10F H 0.3610 0.6514 0.2001 0.028 Uiso 1 1 calc R . .
H10E H 0.3693 0.6614 0.2780 0.028 Uiso 1 1 calc R . .
C109 C 0.50158(7) 0.53956(15) 0.19090(6) 0.0243(2) Uani 1 1 d . . .
H10J H 0.5574 0.5596 0.1941 0.036 Uiso 1 1 calc R . .
H10I H 0.4744 0.5877 0.1494 0.036 Uiso 1 1 calc R . .
H10H H 0.4914 0.4115 0.1928 0.036 Uiso 1 1 calc R . .
C110 C 0.51378(6) 0.55370(15) 0.30949(6) 0.0223(2) Uani 1 1 d . . .
H10M H 0.4949 0.6111 0.3462 0.033 Uiso 1 1 calc R . .
H10L H 0.5697 0.5736 0.3133 0.033 Uiso 1 1 calc R . .
H10K H 0.5034 0.4255 0.3102 0.033 Uiso 1 1 calc R . .
N1 N 0.47310(4) 0.63139(11) 0.24668(4) 0.01551(16) Uani 1 1 d . . .

loop_
_atom_site_aniso_label
_atom_site_aniso_U_11
_atom_site_aniso_U_22
_atom_site_aniso_U_33
_atom_site_aniso_U_23
_atom_site_aniso_U_13
_atom_site_aniso_U_12
Co4 0.01007(7) 0.01005(7) 0.01004(7) -0.00016(4) 0.00131(4) -0.00038(4)
C1A 0.0166(4) 0.0122(4) 0.0116(4) 0.0011(3) 0.0039(3) -0.0004(3)
B2A 0.0151(4) 0.0147(5) 0.0149(5) 0.0007(4) 0.0032(4) -0.0016(4)
B3A 0.0149(4) 0.0143(5) 0.0126(4) 0.0007(4) 0.0014(3) 0.0008(4)
B5A 0.0136(4) 0.0152(5) 0.0123(5) 0.0009(4) 0.0027(4) -0.0005(3)
B6A 0.0121(4) 0.0132(4) 0.0140(5) -0.0002(4) 0.0019(3) 0.0003(3)
B7A 0.0122(4) 0.0131(4) 0.0135(5) -0.0007(4) 0.0012(3) -0.0008(3)
B8A 0.0131(4) 0.0158(5) 0.0124(5) -0.0016(4) 0.0007(3) -0.0002(3)
B9A 0.0130(4) 0.0153(5) 0.0135(5) 0.0004(4) 0.0028(3) 0.0004(3)
C10A 0.0132(4) 0.0117(4) 0.0132(4) 0.0000(3) 0.0023(3) 0.0001(3)
B11A 0.0143(4) 0.0161(5) 0.0138(5) -0.0011(4) 0.0027(3) -0.0003(3)
B12A 0.0148(4) 0.0139(5) 0.0143(5) -0.0011(4) 0.0035(3) 0.0013(3)
B13A 0.0145(4) 0.0142(5) 0.0145(5) -0.0023(4) 0.0027(3) -0.0013(3)
C1B 0.0117(4) 0.0162(4) 0.0113(4) -0.0019(3) 0.0014(3) -0.0017(3)
B2B 0.0180(5) 0.0146(5) 0.0152(5) -0.0013(4) 0.0031(4) -0.0021(4)
B3B 0.0128(4) 0.0170(5) 0.0115(4) -0.0003(4) 0.0013(3) -0.0002(3)
B5B 0.0156(4) 0.0165(5) 0.0129(5) -0.0019(4) 0.0017(3) -0.0021(4)
B6B 0.0180(5) 0.0119(4) 0.0150(5) -0.0001(4) 0.0028(4) 0.0013(4)
B7B 0.0135(4) 0.0136(4) 0.0129(4) 0.0008(4) 0.0025(3) -0.0007(3)
B8B 0.0143(4) 0.0169(5) 0.0119(5) 0.0001(4) 0.0024(4) -0.0003(3)
B9B 0.0198(5) 0.0138(5) 0.0152(5) -0.0017(4) 0.0031(4) -0.0006(4)
C10B 0.0127(4) 0.0146(4) 0.0130(4) -0.0003(3) 0.0022(3) 0.0012(3)
B11B 0.0167(4) 0.0179(5) 0.0140(5) -0.0021(4) 0.0035(4) -0.0004(4)
B12B 0.0188(5) 0.0161(5) 0.0145(5) -0.0021(4) 0.0032(4) 0.0023(4)
B13B 0.0153(4) 0.0180(5) 0.0141(5) -0.0017(4) 0.0041(4) -0.0006(4)
C101 0.0194(4) 0.0164(4) 0.0202(5) 0.0005(4) 0.0078(4) -0.0022(3)
C102 0.0155(4) 0.0152(4) 0.0191(5) 0.0001(4) 0.0034(3) -0.0019(3)
C103 0.0167(5) 0.0225(5) 0.0315(6) -0.0034(4) -0.0028(4) -0.0006(4)
C104 0.0291(6) 0.0242(5) 0.0275(6) -0.0042(5) -0.0083(4) -0.0027(4)
C105 0.0349(6) 0.0172(5) 0.0200(5) -0.0039(4) 0.0051(4) -0.0028(4)
C106 0.0224(5) 0.0164(5) 0.0231(5) 0.0000(4) 0.0073(4) 0.0009(4)
C107 0.0168(4) 0.0165(4) 0.0164(5) 0.0012(4) 0.0020(3) -0.0001(3)
C108 0.0133(4) 0.0199(5) 0.0232(5) -0.0017(4) 0.0033(3) -0.0016(3)
C109 0.0263(5) 0.0230(5) 0.0264(6) -0.0067(4) 0.0126(4) 0.0012(4)
C110 0.0174(4) 0.0238(5) 0.0249(5) 0.0058(4) 0.0014(4) 0.0020(4)
N1 0.0139(3) 0.0154(4) 0.0181(4) -0.0004(3) 0.0051(3) 0.0004(3)

loop_
_atom_type_symbol
_atom_type_description
_atom_type_scat_dispersion_real
_atom_type_scat_dispersion_imag
_atom_type_scat_source
C C 0.0033 0.0016 'International Tables Vol C Tables 4.2.6.8 and 6.1.1.4'
H H 0.0000 0.0000 'International Tables Vol C Tables 4.2.6.8 and 6.1.1.4'
B B 0.0013 0.0007 'International Tables Vol C Tables 4.2.6.8 and 6.1.1.4'
N N 0.0061 0.0033 'International Tables Vol C Tables 4.2.6.8 and 6.1.1.4'
Co Co 0.3494 0.9721 'International Tables Vol C Tables 4.2.6.8 and 6.1.1.4'

loop_
_geom_angle_atom_site_label_1
_geom_angle_atom_site_label_2
_geom_angle_atom_site_label_3
_geom_angle
_geom_angle_site_symmetry_1
_geom_angle_site_symmetry_3
_geom_angle_publ_flag
C1B Co4 C1A 111.34(4) . . ?
C1B Co4 C10B 101.36(4) . . ?
C1A Co4 C10B 112.84(4) . . ?
C1B Co4 C10A 113.60(4) . . ?
C1A Co4 C10A 101.45(4) . . ?
C10B Co4 C10A 116.68(4) . . ?
C1B Co4 B7B 84.49(4) . . ?
C1A Co4 B7B 156.77(4) . . ?
C10B Co4 B7B 45.26(4) . . ?
C10A Co4 B7B 86.52(4) . . ?
C1B Co4 B7A 157.42(4) . . ?
C1A Co4 B7A 83.91(4) . . ?
C10B Co4 B7A 86.87(4) . . ?
C10A Co4 B7A 44.97(4) . . ?
B7B Co4 B7A 86.71(4) . . ?
C1B Co4 B6A 82.78(4) . . ?
C1A Co4 B6A 83.84(4) . . ?
C10B Co4 B6A 159.16(4) . . ?
C10A Co4 B6A 44.82(4) . . ?
B7B Co4 B6A 115.95(4) . . ?
B7A Co4 B6A 82.46(4) . . ?
C1B Co4 B6B 83.23(4) . . ?
C1A Co4 B6B 82.40(4) . . ?
C10B Co4 B6B 44.78(4) . . ?
C10A Co4 B6B 159.12(4) . . ?
B7B Co4 B6B 82.79(4) . . ?
B7A Co4 B6B 116.24(4) . . ?
B6A Co4 B6B 155.26(4) . . ?
C1B Co4 B3B 41.18(4) . . ?
C1A Co4 B3B 151.80(4) . . ?
C10B Co4 B3B 84.46(4) . . ?
C10A Co4 B3B 89.08(4) . . ?
B7B Co4 B3B 48.41(4) . . ?
B7A Co4 B3B 120.48(4) . . ?
B6A Co4 B3B 85.61(4) . . ?
B6B Co4 B3B 97.05(4) . . ?
C1B Co4 B3A 151.37(4) . . ?
C1A Co4 B3A 40.89(4) . . ?
C10B Co4 B3A 88.50(4) . . ?
C10A Co4 B3A 84.59(4) . . ?
B7B Co4 B3A 119.94(4) . . ?
B7A Co4 B3A 48.29(4) . . ?
B6A Co4 B3A 97.53(4) . . ?
B6B Co4 B3A 85.29(4) . . ?
B3B Co4 B3A 167.24(4) . . ?
C1B Co4 B2A 85.67(4) . . ?
C1A Co4 B2A 40.56(4) . . ?
C10B Co4 B2A 151.68(4) . . ?
C10A Co4 B2A 84.20(4) . . ?
B7B Co4 B2A 162.49(4) . . ?
B7A Co4 B2A 97.05(4) . . ?
B6A Co4 B2A 48.24(4) . . ?
B6B Co4 B2A 110.37(4) . . ?
B3B Co4 B2A 116.50(4) . . ?
B3A Co4 B2A 73.92(4) . . ?
C1B Co4 B2B 40.41(4) . . ?
C1A Co4 B2B 85.30(4) . . ?
C10B Co4 B2B 84.20(4) . . ?
C10A Co4 B2B 152.17(4) . . ?
B7B Co4 B2B 97.84(4) . . ?
B7A Co4 B2B 162.08(4) . . ?
B6A Co4 B2B 110.54(4) . . ?
B6B Co4 B2B 47.90(4) . . ?
B3B Co4 B2B 74.08(4) . . ?
B3A Co4 B2B 115.82(4) . . ?
B2A Co4 B2B 83.82(4) . . ?
B3A C1A B2A 126.95(9) . . ?
B3A C1A B5A 75.65(7) . . ?
B2A C1A B5A 74.52(7) . . ?
B3A C1A Co4 75.54(6) . . ?
B2A C1A Co4 76.73(6) . . ?
B5A C1A Co4 112.35(6) . . ?
B3A C1A H1A 116.4(8) . . ?
B2A C1A H1A 116.5(7) . . ?
B5A C1A H1A 120.2(8) . . ?
Co4 C1A H1A 127.5(8) . . ?
C1A B2A B9A 115.15(8) . . ?
C1A B2A B6A 116.93(8) . . ?
B9A B2A B6A 57.94(6) . . ?
C1A B2A B5A 58.00(6) . . ?
B9A B2A B5A 59.65(6) . . ?
B6A B2A B5A 98.59(7) . . ?
C1A B2A Co4 62.72(5) . . ?
B9A B2A Co4 109.69(6) . . ?
B6A B2A Co4 63.78(5) . . ?
B5A B2A Co4 96.42(5) . . ?
C1A B2A H2A 119.8(7) . . ?
B9A B2A H2A 114.5(7) . . ?
B6A B2A H2A 117.3(7) . . ?
B5A B2A H2A 133.1(7) . . ?
Co4 B2A H2A 125.4(7) . . ?
C1A B3A B8A 114.13(8) . . ?
C1A B3A B7A 117.51(8) . . ?
B8A B3A B7A 58.05(6) . . ?
C1A B3A B5A 57.37(6) . . ?
B8A B3A B5A 58.94(6) . . ?
B7A B3A B5A 98.17(7) . . ?
C1A B3A Co4 63.57(5) . . ?
B8A B3A Co4 110.16(6) . . ?
B7A B3A Co4 64.28(5) . . ?
B5A B3A Co4 96.63(5) . . ?
C1A B3A H3A 120.8(7) . . ?
B8A B3A H3A 113.3(7) . . ?
B7A B3A H3A 116.7(7) . . ?
B5A B3A H3A 132.9(7) . . ?
Co4 B3A H3A 126.0(7) . . ?
C1A B5A B11A 134.49(8) . . ?
C1A B5A B8A 100.05(7) . . ?
B11A B5A B8A 56.70(6) . . ?
C1A B5A B9A 100.36(7) . . ?
B11A B5A B9A 56.64(6) . . ?
B8A B5A B9A 103.09(7) . . ?
C1A B5A B2A 47.48(5) . . ?
B11A B5A B2A 106.25(7) . . ?
B8A B5A B2A 119.43(7) . . ?
B9A B5A B2A 54.76(6) . . ?
C1A B5A B3A 46.99(5) . . ?
B11A B5A B3A 106.04(7) . . ?
B8A B5A B3A 54.72(5) . . ?
B9A B5A B3A 118.90(7) . . ?
B2A B5A B3A 85.64(6) . . ?
C1A B5A H5A 107.4(7) . . ?
B11A B5A H5A 118.1(7) . . ?
B8A B5A H5A 119.1(7) . . ?
B9A B5A H5A 123.0(7) . . ?
B2A B5A H5A 119.3(7) . . ?
B3A B5A H5A 116.5(7) . . ?
C10A B6A B9A 104.87(7) . . ?
C10A B6A B12A 59.82(6) . . ?
B9A B6A B12A 59.30(6) . . ?
C10A B6A B2A 116.68(7) . . ?
B9A B6A B2A 59.66(6) . . ?
B12A B6A B2A 113.72(8) . . ?
C10A B6A Co4 66.32(5) . . ?
B9A B6A Co4 114.33(6) . . ?
B12A B6A Co4 119.13(6) . . ?
B2A B6A Co4 67.98(5) . . ?
C10A B6A H6A 121.6(7) . . ?
B9A B6A H6A 122.8(7) . . ?
B12A B6A H6A 117.2(7) . . ?
B2A B6A H6A 115.7(7) . . ?
Co4 B6A H6A 113.8(7) . . ?
C10A B7A B13A 60.17(6) . . ?
C10A B7A B8A 105.00(7) . . ?
B13A B7A B8A 59.30(6) . . ?
C10A B7A B3A 116.86(7) . . ?
B13A B7A B3A 114.53(8) . . ?
B8A B7A B3A 60.33(6) . . ?
C10A B7A Co4 66.57(5) . . ?
B13A B7A Co4 119.78(6) . . ?
B8A B7A Co4 114.39(6) . . ?
B3A B7A Co4 67.43(5) . . ?
C10A B7A H7A 123.2(7) . . ?
B13A B7A H7A 118.4(7) . . ?
B8A B7A H7A 122.2(7) . . ?
B3A B7A H7A 113.3(7) . . ?
Co4 B7A H7A 113.0(7) . . ?
B13A B8A B11A 61.46(6) . . ?
B13A B8A B7A 60.34(6) . . ?
B11A B8A B7A 107.95(7) . . ?
B13A B8A B3A 116.65(8) . . ?
B11A B8A B3A 118.32(8) . . ?
B7A B8A B3A 61.62(6) . . ?
B13A B8A B5A 107.97(7) . . ?
B11A B8A B5A 58.88(6) . . ?
B7A B8A B5A 105.64(7) . . ?
B3A B8A B5A 66.34(6) . . ?
B13A B8A H8A 123.0(7) . . ?
B11A B8A H8A 119.9(7) . . ?
B7A B8A H8A 125.7(6) . . ?
B3A B8A H8A 110.2(7) . . ?
B5A B8A H8A 119.7(7) . . ?
B12A B9A B11A 61.47(6) . . ?
B12A B9A B6A 60.37(6) . . ?
B11A B9A B6A 108.11(7) . . ?
B12A B9A B2A 117.14(8) . . ?
B11A B9A B2A 117.93(8) . . ?
B6A B9A B2A 62.40(6) . . ?
B12A B9A B5A 107.80(7) . . ?
B11A B9A B5A 58.86(6) . . ?
B6A B9A B5A 105.62(7) . . ?
B2A B9A B5A 65.59(6) . . ?
B12A B9A H9A 119.7(7) . . ?
B11A B9A H9A 121.0(7) . . ?
B6A B9A H9A 122.5(7) . . ?
B2A B9A H9A 111.5(7) . . ?
B5A B9A H9A 123.9(7) . . ?
B6A C10A B7A 120.89(8) . . ?
B6A C10A B12A 62.64(6) . . ?
B7A C10A B12A 114.92(8) . . ?
B6A C10A B13A 115.11(7) . . ?
B7A C10A B13A 62.40(6) . . ?
B12A C10A B13A 61.10(6) . . ?
B6A C10A Co4 68.86(5) . . ?
B7A C10A Co4 68.46(5) . . ?
B12A C10A Co4 123.71(6) . . ?
B13A C10A Co4 123.31(6) . . ?
B6A C10A H10A 116.4(7) . . ?
B7A C10A H10A 115.6(7) . . ?
B12A C10A H10A 115.6(8) . . ?
B13A C10A H10A 115.1(8) . . ?
Co4 C10A H10A 110.3(8) . . ?
B9A B11A B8A 115.48(8) . . ?
B9A B11A B12A 58.97(6) . . ?
B8A B11A B12A 108.05(8) . . ?
B9A B11A B13A 108.26(8) . . ?
B8A B11A B13A 58.95(6) . . ?
B12A B11A B13A 58.56(6) . . ?
B9A B11A B5A 64.50(6) . . ?
B8A B11A B5A 64.42(6) . . ?
B12A B11A B5A 110.28(8) . . ?
B13A B11A B5A 110.36(8) . . ?
B9A B11A H11A 118.8(7) . . ?
B8A B11A H11A 119.2(7) . . ?
B12A B11A H11A 122.1(7) . . ?
B13A B11A H11A 122.1(7) . . ?
B5A B11A H11A 119.0(7) . . ?
C10A B12A B9A 103.93(7) . . ?
C10A B12A B13A 59.72(6) . . ?
B9A B12A B13A 110.56(8) . . ?
C10A B12A B6A 57.54(6) . . ?
B9A B12A B6A 60.34(6) . . ?
B13A B12A B6A 109.59(7) . . ?
C10A B12A B11A 102.77(7) . . ?
B9A B12A B11A 59.56(6) . . ?
B13A B12A B11A 60.73(6) . . ?
B6A B12A B11A 106.61(8) . . ?
C10A B12A H12A 118.0(7) . . ?
B9A B12A H12A 126.5(7) . . ?
B13A B12A H12A 118.6(7) . . ?
B6A B12A H12A 116.6(7) . . ?
B11A B12A H12A 131.6(7) . . ?
C10A B13A B8A 103.73(7) . . ?
C10A B13A B12A 59.18(6) . . ?
B8A B13A B12A 110.36(8) . . ?
C10A B13A B7A 57.43(6) . . ?
B8A B13A B7A 60.36(6) . . ?
B12A B13A B7A 109.03(7) . . ?
C10A B13A B11A 102.38(7) . . ?
B8A B13A B11A 59.58(6) . . ?
B12A B13A B11A 60.71(6) . . ?
B7A B13A B11A 106.51(8) . . ?
C10A B13A H13A 119.5(7) . . ?
B8A B13A H13A 126.8(7) . . ?
B12A B13A H13A 117.5(7) . . ?
B7A B13A H13A 119.0(7) . . ?
B11A B13A H13A 129.5(7) . . ?
B2B C1B B3B 127.21(8) . . ?
B2B C1B B5B 76.02(7) . . ?
B3B C1B B5B 74.29(7) . . ?
B2B C1B Co4 77.24(6) . . ?
B3B C1B Co4 75.34(5) . . ?
B5B C1B Co4 112.56(6) . . ?
B2B C1B H1B 116.8(9) . . ?
B3B C1B H1B 115.9(9) . . ?
B5B C1B H1B 122.1(8) . . ?
Co4 C1B H1B 125.2(8) . . ?
C1B B2B B9B 114.21(8) . . ?
C1B B2B B6B 116.52(8) . . ?
B9B B2B B6B 57.99(6) . . ?
C1B B2B B5B 57.18(6) . . ?
B9B B2B B5B 59.34(6) . . ?
B6B B2B B5B 97.91(7) . . ?
C1B B2B Co4 62.35(5) . . ?
B9B B2B Co4 109.58(6) . . ?
B6B B2B Co4 64.01(5) . . ?
B5B B2B Co4 95.29(5) . . ?
C1B B2B H2B 117.2(6) . . ?
B9B B2B H2B 112.5(6) . . ?
B6B B2B H2B 123.2(6) . . ?
B5B B2B H2B 126.3(6) . . ?
Co4 B2B H2B 131.7(6) . . ?
C1B B3B B8B 115.41(8) . . ?
C1B B3B B7B 117.81(8) . . ?
B8B B3B B7B 58.26(6) . . ?
C1B B3B B5B 58.01(6) . . ?
B8B B3B B5B 59.77(6) . . ?
B7B B3B B5B 99.24(7) . . ?
C1B B3B Co4 63.48(5) . . ?
B8B B3B Co4 110.74(6) . . ?
B7B B3B Co4 64.23(5) . . ?
B5B B3B Co4 97.59(6) . . ?
C1B B3B H3B 119.8(6) . . ?
B8B B3B H3B 113.8(6) . . ?
B7B B3B H3B 116.5(6) . . ?
B5B B3B H3B 132.9(6) . . ?
Co4 B3B H3B 124.6(6) . . ?
C1B B5B B11B 134.28(8) . . ?
C1B B5B B8B 100.80(7) . . ?
B11B B5B B8B 57.00(6) . . ?
C1B B5B B9B 99.47(7) . . ?
B11B B5B B9B 56.51(6) . . ?
B8B B5B B9B 103.42(7) . . ?
C1B B5B B3B 47.70(5) . . ?
B11B B5B B3B 106.31(7) . . ?
B8B B5B B3B 54.88(5) . . ?
B9B B5B B3B 119.03(7) . . ?
C1B B5B B2B 46.80(5) . . ?
B11B B5B B2B 105.77(7) . . ?
B8B B5B B2B 119.60(7) . . ?
B9B B5B B2B 54.41(6) . . ?
B3B B5B B2B 85.77(6) . . ?
C1B B5B H5B 112.7(6) . . ?
B11B B5B H5B 113.0(6) . . ?
B8B B5B H5B 118.1(7) . . ?
B9B B5B H5B 119.3(7) . . ?
B3B B5B H5B 120.8(7) . . ?
B2B B5B H5B 121.4(7) . . ?
C10B B6B B12B 60.11(6) . . ?
C10B B6B B9B 105.16(8) . . ?
B12B B6B B9B 59.36(6) . . ?
C10B B6B B2B 116.92(8) . . ?
B12B B6B B2B 114.31(8) . . ?
B9B B6B B2B 60.11(6) . . ?
C10B B6B Co4 65.71(5) . . ?
B12B B6B Co4 118.82(7) . . ?
B9B B6B Co4 114.37(7) . . ?
B2B B6B Co4 68.09(5) . . ?
C10B B6B H6B 119.6(6) . . ?
B12B B6B H6B 119.0(6) . . ?
B9B B6B H6B 125.9(7) . . ?
B2B B6B H6B 115.5(6) . . ?
Co4 B6B H6B 110.8(7) . . ?
C10B B7B B13B 59.97(6) . . ?
C10B B7B B8B 104.80(8) . . ?
B13B B7B B8B 59.05(6) . . ?
C10B B7B B3B 115.74(8) . . ?
B13B B7B B3B 113.46(8) . . ?
B8B B7B B3B 60.03(6) . . ?
C10B B7B Co4 66.26(5) . . ?
B13B B7B Co4 119.28(7) . . ?
B8B B7B Co4 114.59(6) . . ?
B3B B7B Co4 67.36(5) . . ?
C10B B7B H7B 120.4(6) . . ?
B13B B7B H7B 118.5(6) . . ?
B8B B7B H7B 124.9(6) . . ?
B3B B7B H7B 116.6(6) . . ?
Co4 B7B H7B 111.6(6) . . ?
B13B B8B B11B 61.44(7) . . ?
B13B B8B B7B 60.45(6) . . ?
B11B B8B B7B 107.95(8) . . ?
B13B B8B B3B 116.21(8) . . ?
B11B B8B B3B 116.87(8) . . ?
B7B B8B B3B 61.72(6) . . ?
B13B B8B B5B 107.45(8) . . ?
B11B B8B B5B 58.41(6) . . ?
B7B B8B B5B 105.41(7) . . ?
B3B B8B B5B 65.35(6) . . ?
B13B B8B H8B 117.9(6) . . ?
B11B B8B H8B 121.7(7) . . ?
B7B B8B H8B 121.0(7) . . ?
B3B B8B H8B 113.2(7) . . ?
B5B B8B H8B 126.2(7) . . ?
B12B B9B B11B 61.38(6) . . ?
B12B B9B B6B 60.17(6) . . ?
B11B B9B B6B 107.71(8) . . ?
B12B B9B B2B 116.65(8) . . ?
B11B B9B B2B 118.01(8) . . ?
B6B B9B B2B 61.90(6) . . ?
B12B B9B B5B 107.13(8) . . ?
B11B B9B B5B 58.32(6) . . ?
B6B B9B B5B 105.18(7) . . ?
B2B B9B B5B 66.26(6) . . ?
B12B B9B H9B 120.1(8) . . ?
B11B B9B H9B 121.9(8) . . ?
B6B B9B H9B 122.3(8) . . ?
B2B B9B H9B 110.8(8) . . ?
B5B B9B H9B 124.5(8) . . ?
B6B C10B B7B 121.56(7) . . ?
B6B C10B B12B 62.47(6) . . ?
B7B C10B B12B 115.10(8) . . ?
B6B C10B B13B 114.96(8) . . ?
B7B C10B B13B 62.43(6) . . ?
B12B C10B B13B 60.98(6) . . ?
B6B C10B Co4 69.51(5) . . ?
B7B C10B Co4 68.48(5) . . ?
B12B C10B Co4 124.09(6) . . ?
B13B C10B Co4 123.30(6) . . ?
B6B C10B H10B 116.8(8) . . ?
B7B C10B H10B 114.5(9) . . ?
B12B C10B H10B 116.4(8) . . ?
B13B C10B H10B 115.2(8) . . ?
Co4 C10B H10B 109.6(8) . . ?
B9B B11B B8B 116.36(8) . . ?
B9B B11B B12B 59.08(6) . . ?
B8B B11B B12B 108.10(8) . . ?
B9B B11B B13B 108.38(8) . . ?
B8B B11B B13B 58.61(6) . . ?
B12B B11B B13B 58.50(6) . . ?
B9B B11B B5B 65.17(6) . . ?
B8B B11B B5B 64.59(6) . . ?
B12B B11B B5B 110.69(8) . . ?
B13B B11B B5B 110.11(8) . . ?
B9B B11B H11B 117.0(7) . . ?
B8B B11B H11B 120.2(7) . . ?
B12B B11B H11B 121.3(7) . . ?
B13B B11B H11B 123.2(7) . . ?
B5B B11B H11B 118.7(7) . . ?
C10B B12B B9B 103.96(7) . . ?
C10B B12B B13B 59.55(6) . . ?
B9B B12B B13B 110.71(8) . . ?
C10B B12B B6B 57.43(6) . . ?
B9B B12B B6B 60.46(6) . . ?
B13B B12B B6B 109.42(8) . . ?
C10B B12B B11B 102.57(8) . . ?
B9B B12B B11B 59.55(6) . . ?
B13B B12B B11B 60.82(6) . . ?
B6B B12B B11B 106.52(7) . . ?
C10B B12B H12B 120.9(7) . . ?
B9B B12B H12B 125.2(7) . . ?
B13B B12B H12B 118.2(7) . . ?
B6B B12B H12B 119.1(7) . . ?
B11B B12B H12B 128.6(7) . . ?
C10B B13B B8B 104.10(7) . . ?
C10B B13B B12B 59.48(6) . . ?
B8B B13B B12B 111.03(8) . . ?
C10B B13B B7B 57.60(6) . . ?
B8B B13B B7B 60.50(6) . . ?
B12B B13B B7B 109.67(8) . . ?
C10B B13B B11B 102.42(8) . . ?
B8B B13B B11B 59.94(6) . . ?
B12B B13B B11B 60.68(7) . . ?
B7B B13B B11B 106.83(7) . . ?
C10B B13B H13B 115.2(8) . . ?
B8B B13B H13B 127.4(7) . . ?
B12B B13B H13B 118.5(7) . . ?
B7B B13B H13B 114.1(7) . . ?
B11B B13B H13B 134.7(7) . . ?
C102 C101 N1 115.40(8) . . ?
C102 C101 H10D 108.4 . . ?
N1 C101 H10D 108.4 . . ?
C102 C101 H10C 108.4 . . ?
N1 C101 H10C 108.4 . . ?
H10D C101 H10C 107.5 . . ?
C107 C102 C103 118.76(10) . . ?
C107 C102 C101 121.57(9) . . ?
C103 C102 C101 119.60(9) . . ?
C104 C103 C102 120.51(10) . . ?
C104 C103 H103 119.7 . . ?
C102 C103 H103 119.7 . . ?
C105 C104 C103 120.17(10) . . ?
C105 C104 H104 119.9 . . ?
C103 C104 H104 119.9 . . ?
C104 C105 C106 119.79(10) . . ?
C104 C105 H105 120.1 . . ?
C106 C105 H105 120.1 . . ?
C105 C106 C107 120.15(10) . . ?
C105 C106 H106 119.9 . . ?
C107 C106 H106 119.9 . . ?
C106 C107 C102 120.57(10) . . ?
C106 C107 H107 119.7 . . ?
C102 C107 H107 119.7 . . ?
N1 C108 H10G 109.5 . . ?
N1 C108 H10F 109.5 . . ?
H10G C108 H10F 109.5 . . ?
N1 C108 H10E 109.5 . . ?
H10G C108 H10E 109.5 . . ?
H10F C108 H10E 109.5 . . ?
N1 C109 H10J 109.5 . . ?
N1 C109 H10I 109.5 . . ?
H10J C109 H10I 109.5 . . ?
N1 C109 H10H 109.5 . . ?
H10J C109 H10H 109.5 . . ?
H10I C109 H10H 109.5 . . ?
N1 C110 H10M 109.5 . . ?
N1 C110 H10L 109.5 . . ?
H10M C110 H10L 109.5 . . ?
N1 C110 H10K 109.5 . . ?
H10M C110 H10K 109.5 . . ?
H10L C110 H10K 109.5 . . ?
C108 N1 C110 109.22(8) . . ?
C108 N1 C109 109.41(8) . . ?
C110 N1 C109 108.79(8) . . ?
C108 N1 C101 110.91(8) . . ?
C110 N1 C101 111.69(8) . . ?
C109 N1 C101 106.75(8) . . ?

loop_
_geom_bond_atom_site_label_1
_geom_bond_atom_site_label_2
_geom_bond_distance
_geom_bond_site_symmetry_2
_geom_bond_publ_flag
Co4 C1B 2.0826(9) . ?
Co4 C1A 2.0897(9) . ?
Co4 C10B 2.1618(9) . ?
Co4 C10A 2.1745(9) . ?
Co4 B7B 2.1972(11) . ?
Co4 B7A 2.2044(10) . ?
Co4 B6A 2.2147(10) . ?
Co4 B6B 2.2218(11) . ?
Co4 B3B 2.2517(11) . ?
Co4 B3A 2.2596(11) . ?
Co4 B2A 2.2885(11) . ?
Co4 B2B 2.2931(11) . ?
C1A B3A 1.5276(14) . ?
C1A B2A 1.5289(14) . ?
C1A B5A 1.7594(15) . ?
C1A H1A 0.937(14) . ?
B2A B9A 1.7933(16) . ?
B2A B6A 1.8414(16) . ?
B2A B5A 1.9993(16) . ?
B2A H2A 1.090(12) . ?
B3A B8A 1.8040(16) . ?
B3A B7A 1.8267(16) . ?
B3A B5A 2.0239(15) . ?
B3A H3A 1.074(12) . ?
B5A B11A 1.7966(15) . ?
B5A B8A 1.8929(15) . ?
B5A B9A 1.8947(15) . ?
B5A H5A 1.031(13) . ?
B6A C10A 1.6736(14) . ?
B6A B9A 1.7611(15) . ?
B6A B12A 1.7616(15) . ?
B6A H6A 1.087(12) . ?
B7A C10A 1.6748(14) . ?
B7A B13A 1.7613(15) . ?
B7A B8A 1.7616(15) . ?
B7A H7A 1.064(12) . ?
B8A B13A 1.7427(16) . ?
B8A B11A 1.7541(15) . ?
B8A H8A 1.084(12) . ?
B9A B12A 1.7426(16) . ?
B9A B11A 1.7533(15) . ?
B9A H9A 1.074(12) . ?
C10A B12A 1.7145(14) . ?
C10A B13A 1.7241(14) . ?
C10A H10A 0.957(13) . ?
B11A B12A 1.7867(16) . ?
B11A B13A 1.7869(15) . ?
B11A H11A 1.051(13) . ?
B12A B13A 1.7478(15) . ?
B12A H12A 1.088(13) . ?
B13A H13A 1.121(13) . ?
C1B B2B 1.5243(15) . ?
C1B B3B 1.5324(15) . ?
C1B B5B 1.7571(14) . ?
C1B H1B 0.885(13) . ?
B2B B9B 1.8025(16) . ?
B2B B6B 1.8340(15) . ?
B2B B5B 2.0290(16) . ?
B2B H2B 1.246(13) . ?
B3B B8B 1.7949(16) . ?
B3B B7B 1.8247(14) . ?
B3B B5B 1.9943(16) . ?
B3B H3B 1.132(13) . ?
B5B B11B 1.7879(15) . ?
B5B B8B 1.8960(16) . ?
B5B B9B 1.9067(16) . ?
B5B H5B 1.119(12) . ?
B6B C10B 1.6707(15) . ?
B6B B12B 1.7580(16) . ?
B6B B9B 1.7631(16) . ?
B6B H6B 1.119(13) . ?
B7B C10B 1.6776(15) . ?
B7B B13B 1.7612(16) . ?
B7B B8B 1.7621(16) . ?
B7B H7B 1.129(14) . ?
B8B B13B 1.7364(16) . ?
B8B B11B 1.7605(16) . ?
B8B H8B 1.075(13) . ?
B9B B12B 1.7436(16) . ?
B9B B11B 1.7521(16) . ?
B9B H9B 1.045(13) . ?
C10B B12B 1.7188(15) . ?
C10B B13B 1.7201(15) . ?
C10B H10B 0.924(12) . ?
B11B B12B 1.7841(16) . ?
B11B B13B 1.7866(16) . ?
B11B H11B 1.064(13) . ?
B12B B13B 1.7448(17) . ?
B12B H12B 1.085(13) . ?
B13B H13B 1.110(14) . ?
C101 C102 1.4997(15) . ?
C101 N1 1.5336(13) . ?
C101 H10D 0.9900 . ?
C101 H10C 0.9900 . ?
C102 C107 1.3945(14) . ?
C102 C103 1.3981(15) . ?
C103 C104 1.3915(18) . ?
C103 H103 0.9500 . ?
C104 C105 1.3848(17) . ?
C104 H104 0.9500 . ?
C105 C106 1.3896(15) . ?
C105 H105 0.9500 . ?
C106 C107 1.3901(15) . ?
C106 H106 0.9500 . ?
C107 H107 0.9500 . ?
C108 N1 1.4928(12) . ?
C108 H10G 0.9800 . ?
C108 H10F 0.9800 . ?
C108 H10E 0.9800 . ?
C109 N1 1.5023(14) . ?
C109 H10J 0.9800 . ?
C109 H10I 0.9800 . ?
C109 H10H 0.9800 . ?
C110 N1 1.4955(14) . ?
C110 H10M 0.9800 . ?
C110 H10L 0.9800 . ?
C110 H10K 0.9800 . ?
